data_7251874
loop_
_publ_author_name
'Oladipo, Segun D.'
'Adeleke, Adesola A.'
'Olofisan, Kolawole A.'
'Omondi, Bernard'
'Luckay, Robert C.'

_publ_section_title
;
 DNA/BSA binding, antidiabetic and antioxidant studies of copper(ii)
 complexes derived from ONO-tridentate Schiff bases and diimines as
 auxiliary ligands
;
_journal_issue 21
_journal_name_full 'RSC Advances'
_journal_page_first 18709
_journal_page_last 18723
_journal_paper_doi 10.1039/D6RA01650B
_journal_volume 16
_journal_year 2026
_chemical_formula_moiety 'C31 H22 Cl Cu N3 O2, C H Cl3'
_chemical_formula_sum 'C32 H23 Cl4 Cu N3 O2'
_chemical_formula_weight 686.87
_space_group_crystal_system monoclinic
_space_group_IT_number 14
_space_group_name_Hall '-P 2ybc'
_space_group_name_H-M_alt 'P 1 21/c 1'
_atom_sites_solution_hydrogens geom
_atom_sites_solution_primary 'intrinsic phasing'
_atom_sites_solution_secondary none
_audit_creation_method SHELXL-2019/3
_audit_update_record
;
2026-02-11 deposited with the CCDC.	2026-04-02 downloaded from the CCDC.
;
_cell_angle_alpha 90
_cell_angle_beta 107.6710(10)
_cell_angle_gamma 90
_cell_formula_units_Z 4
_cell_length_a 10.3155(3)
_cell_length_b 22.5459(6)
_cell_length_c 13.4635(4)
_cell_measurement_reflns_used 9882
_cell_measurement_temperature 298(2)
_cell_measurement_theta_max 24.19
_cell_measurement_theta_min 2.26
_cell_volume 2983.49(15)
_computing_cell_refinement 'SAINT V8.40A (Bruker, 2019)'
_computing_data_collection 'APEX4 (Bruker, 2021)'
_computing_data_reduction 'SAINT V8.40A (Bruker, 2019)'
_computing_molecular_graphics 'X-Seed (Barbour, 2020; Atwood & Barbour, 2003)'
_computing_structure_refinement 'SHELXL-2019/2 (Sheldrick, 2019)'
_computing_structure_solution 'SHELXT 2018/2 (Sheldrick, 2018)'
_diffrn_ambient_temperature 298(2)
_diffrn_measured_fraction_theta_full 1.000
_diffrn_measured_fraction_theta_max 0.999
_diffrn_measurement_device 'three-circle diffractometer'
_diffrn_measurement_device_type 'Bruker SMART APEX CCD'
_diffrn_measurement_method '\f and \w scans'
_diffrn_radiation_type MoK\a
_diffrn_radiation_wavelength 0.71073
_diffrn_reflns_av_R_equivalents 0.0410
_diffrn_reflns_av_unetI/netI 0.0196
_diffrn_reflns_Laue_measured_fraction_full 1.000
_diffrn_reflns_Laue_measured_fraction_max 0.999
_diffrn_reflns_limit_h_max 12
_diffrn_reflns_limit_h_min -12
_diffrn_reflns_limit_k_max 28
_diffrn_reflns_limit_k_min -28
_diffrn_reflns_limit_l_max 16
_diffrn_reflns_limit_l_min -16
_diffrn_reflns_number 67118
_diffrn_reflns_point_group_measured_fraction_full 1.000
_diffrn_reflns_point_group_measured_fraction_max 0.999
_diffrn_reflns_theta_full 25.242
_diffrn_reflns_theta_max 26.386
_diffrn_reflns_theta_min 1.806
_diffrn_source 'microfocus sealed tube'
_diffrn_standards_number 0
_exptl_absorpt_coefficient_mu 1.126
_exptl_absorpt_correction_T_max 1.000
_exptl_absorpt_correction_T_min 0.917
_exptl_absorpt_correction_type multi-scan
_exptl_absorpt_process_details 'SADABS, 2016/2'
_exptl_crystal_colour red
_exptl_crystal_density_diffrn 1.529
_exptl_crystal_description shard
_exptl_crystal_F_000 1396
_exptl_crystal_size_max 0.231
_exptl_crystal_size_mid 0.117
_exptl_crystal_size_min 0.107
_refine_diff_density_max 0.516
_refine_diff_density_min -0.370
_refine_diff_density_rms 0.055
_refine_ls_extinction_method none
_refine_ls_goodness_of_fit_ref 1.031
_refine_ls_hydrogen_treatment constr
_refine_ls_matrix_type full
_refine_ls_number_parameters 381
_refine_ls_number_reflns 6105
_refine_ls_number_restraints 0
_refine_ls_restrained_S_all 1.031
_refine_ls_R_factor_all 0.0610
_refine_ls_R_factor_gt 0.0424
_refine_ls_shift/su_max 0.001
_refine_ls_shift/su_mean 0.000
_refine_ls_structure_factor_coef Fsqd
_refine_ls_weighting_details 'w=1/[\s^2^(Fo^2^)+(0.0557P)^2^+2.1814P] where P=(Fo^2^+2Fc^2^)/3'
_refine_ls_weighting_scheme calc
_refine_ls_wR_factor_gt 0.1077
_refine_ls_wR_factor_ref 0.1216
_reflns_Friedel_coverage 0.000
_reflns_number_gt 4628
_reflns_number_total 6105
_reflns_threshold_expression 'I > 2\s(I)'
_cod_data_source_file d6ra01650b2.cif
_cod_data_source_block Cu_HNC_MP
_cod_original_sg_symbol_H-M 'P 21/c'
_cod_database_code 7251874
_shelx_shelxl_version_number 2019/3
_shelx_space_group_comment
;
The symmetry employed for this shelxl refinement is uniquely defined
by the following loop, which should always be used as a source of
symmetry information in preference to the above space-group names.
They are only intended as comments.
;
_shelx_estimated_absorpt_t_min 0.781
_shelx_estimated_absorpt_t_max 0.889

loop_
_space_group_symop_operation_xyz
'x, y, z'
'-x, y+1/2, -z+1/2'
'-x, -y, -z'
'x, -y-1/2, z-1/2'

loop_
_atom_site_label
_atom_site_type_symbol
_atom_site_fract_x
_atom_site_fract_y
_atom_site_fract_z
_atom_site_U_iso_or_equiv
_atom_site_adp_type
_atom_site_occupancy
_atom_site_site_symmetry_order
_atom_site_calc_flag
_atom_site_refinement_flags_posn
_atom_site_refinement_flags_adp
_atom_site_refinement_flags_occupancy
_atom_site_disorder_assembly
_atom_site_disorder_group
Cu1 Cu 0.55441(3) 0.30887(2) 0.60992(2) 0.04621(12) Uani 1 1 d . . . . .
Cl1 Cl 0.78259(12) 0.49595(4) 1.01039(8) 0.0961(4) Uani 1 1 d . . . . .
Cl3 Cl 0.94178(11) 0.41527(6) 0.53507(9) 0.0971(3) Uani 1 1 d . . . . .
Cl4 Cl 1.05763(15) 0.44179(6) 0.75178(10) 0.1154(5) Uani 1 1 d . . . . .
Cl2 Cl 1.06636(14) 0.32337(6) 0.67725(15) 0.1299(6) Uani 1 1 d . . . . .
O2 O 0.4213(2) 0.25050(9) 0.53962(15) 0.0570(5) Uani 1 1 d . . . . .
O1 O 0.7062(2) 0.35514(10) 0.70251(16) 0.0586(5) Uani 1 1 d . . . . .
N7 N 0.4932(2) 0.30447(10) 0.73285(18) 0.0481(5) Uani 1 1 d . . . . .
N2 N 0.6461(3) 0.30454(10) 0.49510(18) 0.0490(5) Uani 1 1 d . . . . .
N1 N 0.4627(3) 0.38857(11) 0.5052(2) 0.0587(7) Uani 1 1 d . . . . .
C10 C 0.3368(3) 0.22151(12) 0.5764(2) 0.0484(6) Uani 1 1 d . . . . .
C18 C 0.2328(3) 0.18779(11) 0.7110(2) 0.0467(6) Uani 1 1 d . . . . .
C1 C 0.6737(3) 0.37308(12) 0.7853(2) 0.0519(7) Uani 1 1 d . . . . .
C8 C 0.4081(3) 0.26703(12) 0.7511(2) 0.0489(6) Uani 1 1 d . . . . .
H8 H 0.398135 0.267499 0.817455 0.059 Uiso 1 1 calc R U . . .
C6 C 0.5601(3) 0.34788(13) 0.8070(2) 0.0525(7) Uani 1 1 d . . . . .
C11 C 0.2421(3) 0.18321(14) 0.5047(3) 0.0618(8) Uani 1 1 d . . . . .
H11 H 0.241973 0.182129 0.435652 0.074 Uiso 1 1 calc R U . . .
C9 C 0.3290(3) 0.22549(12) 0.6794(2) 0.0451(6) Uani 1 1 d . . . . .
C29 C 0.6113(3) 0.34619(13) 0.4188(2) 0.0559(8) Uani 1 1 d . . . . .
C17 C 0.2193(3) 0.18825(14) 0.8112(3) 0.0592(8) Uani 1 1 d . . . . .
H17 H 0.274165 0.213433 0.861193 0.071 Uiso 1 1 calc R U . . .
C30 C 0.5127(3) 0.38961(14) 0.4233(2) 0.0627(9) Uani 1 1 d . . . . .
C2 C 0.7453(3) 0.41762(13) 0.8534(2) 0.0590(8) Uani 1 1 d . . . . .
H2 H 0.824225 0.433527 0.844538 0.071 Uiso 1 1 calc R U . . .
C13 C 0.1480(3) 0.14955(13) 0.6369(3) 0.0558(7) Uani 1 1 d . . . . .
C28 C 0.7391(3) 0.26406(14) 0.4930(2) 0.0597(8) Uani 1 1 d . . . . .
C12 C 0.1538(3) 0.14886(14) 0.5339(3) 0.0639(8) Uani 1 1 d . . . . .
H12 H 0.095323 0.124163 0.485134 0.077 Uiso 1 1 calc R U . . .
C25 C 0.6718(4) 0.34680(18) 0.3376(2) 0.0745(11) Uani 1 1 d . . . . .
C33 C 0.9716(4) 0.38814(16) 0.6619(3) 0.0743(10) Uani 1 1 d . . . . .
H33 H 0.884172 0.379489 0.673371 0.089 Uiso 1 1 calc R U . . .
C3 C 0.6992(4) 0.43761(14) 0.9326(2) 0.0623(8) Uani 1 1 d . . . . .
C27 C 0.8037(4) 0.26412(18) 0.4154(3) 0.0804(11) Uani 1 1 d . . . . .
H27 H 0.869604 0.235796 0.416440 0.096 Uiso 1 1 calc R U . . .
C16 C 0.1273(4) 0.15248(17) 0.8376(3) 0.0730(10) Uani 1 1 d . . . . .
H16 H 0.120281 0.154084 0.904842 0.088 Uiso 1 1 calc R U . . .
C5 C 0.5162(4) 0.36895(16) 0.8876(3) 0.0726(10) Uani 1 1 d . . . . .
H5 H 0.440416 0.351935 0.900021 0.087 Uiso 1 1 calc R U . . .
C14 C 0.0552(4) 0.11181(15) 0.6663(3) 0.0733(10) Uani 1 1 d . . . . .
H14 H 0.001326 0.085491 0.617953 0.088 Uiso 1 1 calc R U . . .
C19 C 0.3731(4) 0.42938(16) 0.5125(4) 0.0792(11) Uani 1 1 d . . . . .
C4 C 0.5832(5) 0.41489(16) 0.9501(3) 0.0777(11) Uani 1 1 d . . . . .
H4 H 0.551348 0.430188 1.002470 0.093 Uiso 1 1 calc R U . . .
C26 C 0.7707(5) 0.3048(2) 0.3398(3) 0.0864(13) Uani 1 1 d . . . . .
H26 H 0.814153 0.304999 0.288578 0.104 Uiso 1 1 calc R U . . .
C20 C 0.3289(5) 0.4734(2) 0.4340(5) 0.1107(18) Uani 1 1 d . . . . .
H20 H 0.265820 0.501839 0.439131 0.133 Uiso 1 1 calc R U . . .
C15 C 0.0445(4) 0.11396(17) 0.7653(3) 0.0797(11) Uani 1 1 d . . . . .
H15 H -0.017520 0.089833 0.783858 0.096 Uiso 1 1 calc R U . . .
C22 C 0.4733(5) 0.43227(19) 0.3428(3) 0.0904(14) Uani 1 1 d . . . . .
C24 C 0.6279(7) 0.3911(3) 0.2584(3) 0.1084(18) Uani 1 1 d . . . . .
H24 H 0.666584 0.392210 0.204387 0.130 Uiso 1 1 calc R U . . .
C23 C 0.5330(7) 0.4307(3) 0.2601(3) 0.114(2) Uani 1 1 d . . . . .
H23 H 0.505011 0.458102 0.206079 0.137 Uiso 1 1 calc R U . . .
C31 C 0.3212(4) 0.4272(2) 0.6031(5) 0.1032(16) Uani 1 1 d . . . . .
H31A H 0.279268 0.389408 0.605139 0.155 Uiso 1 1 calc R U . . .
H31B H 0.255366 0.458141 0.597212 0.155 Uiso 1 1 calc R U . . .
H31C H 0.395248 0.432659 0.665926 0.155 Uiso 1 1 calc R U . . .
C32 C 0.7733(4) 0.21871(17) 0.5769(3) 0.0803(11) Uani 1 1 d . . . . .
H32A H 0.837115 0.235024 0.638246 0.120 Uiso 1 1 calc R U . . .
H32B H 0.812781 0.184727 0.554177 0.120 Uiso 1 1 calc R U . . .
H32C H 0.692055 0.207036 0.592391 0.120 Uiso 1 1 calc R U . . .
C21 C 0.3785(6) 0.4740(2) 0.3519(5) 0.120(2) Uani 1 1 d . . . . .
H21 H 0.348693 0.502893 0.300663 0.144 Uiso 1 1 calc R U . . .

loop_
_atom_site_aniso_label
_atom_site_aniso_U_11
_atom_site_aniso_U_22
_atom_site_aniso_U_33
_atom_site_aniso_U_23
_atom_site_aniso_U_13
_atom_site_aniso_U_12
Cu1 0.0520(2) 0.0472(2) 0.04097(19) 0.00036(14) 0.01652(15) -0.00628(15)
Cl1 0.1165(8) 0.0649(6) 0.0849(7) -0.0249(5) -0.0022(6) -0.0153(5)
Cl3 0.0808(7) 0.1260(9) 0.0810(7) -0.0063(6) 0.0191(5) 0.0078(6)
Cl4 0.1252(10) 0.1291(10) 0.0965(8) -0.0462(8) 0.0405(7) -0.0454(8)
Cl2 0.0893(8) 0.0838(8) 0.1981(16) 0.0080(9) 0.0158(9) 0.0160(6)
O2 0.0699(13) 0.0589(12) 0.0464(11) -0.0071(9) 0.0240(10) -0.0166(10)
O1 0.0562(12) 0.0699(13) 0.0520(12) -0.0058(10) 0.0200(10) -0.0160(10)
N7 0.0532(13) 0.0473(13) 0.0460(13) -0.0015(10) 0.0183(11) -0.0076(11)
N2 0.0592(14) 0.0487(13) 0.0399(12) 0.0007(10) 0.0164(11) -0.0072(11)
N1 0.0488(14) 0.0473(14) 0.0714(17) 0.0095(12) 0.0055(12) -0.0025(11)
C10 0.0563(17) 0.0411(14) 0.0487(15) -0.0041(12) 0.0175(13) -0.0013(12)
C18 0.0480(15) 0.0375(13) 0.0552(16) 0.0046(12) 0.0163(13) 0.0045(11)
C1 0.0580(17) 0.0456(15) 0.0460(15) 0.0035(12) 0.0069(13) -0.0024(13)
C8 0.0562(17) 0.0480(15) 0.0456(15) 0.0014(12) 0.0199(13) 0.0004(13)
C6 0.0667(19) 0.0484(16) 0.0438(15) -0.0023(12) 0.0187(14) -0.0034(14)
C11 0.070(2) 0.0597(19) 0.0581(18) -0.0152(15) 0.0234(16) -0.0120(16)
C9 0.0489(15) 0.0394(14) 0.0478(15) 0.0018(11) 0.0160(12) 0.0039(11)
C29 0.069(2) 0.0540(17) 0.0396(15) 0.0022(13) 0.0088(14) -0.0194(15)
C17 0.0614(19) 0.0559(18) 0.0627(19) 0.0085(14) 0.0223(15) -0.0032(15)
C30 0.063(2) 0.0567(19) 0.0555(18) 0.0165(15) -0.0012(15) -0.0176(15)
C2 0.0617(19) 0.0491(17) 0.0564(18) 0.0064(14) 0.0034(15) -0.0072(14)
C13 0.0543(17) 0.0406(15) 0.071(2) -0.0009(14) 0.0176(15) -0.0001(13)
C28 0.071(2) 0.0588(18) 0.0546(17) -0.0091(14) 0.0261(16) -0.0061(16)
C12 0.067(2) 0.0522(18) 0.070(2) -0.0146(15) 0.0169(17) -0.0123(15)
C25 0.098(3) 0.084(3) 0.0409(17) -0.0018(16) 0.0207(18) -0.038(2)
C33 0.060(2) 0.076(2) 0.086(3) -0.011(2) 0.0204(18) -0.0058(17)
C3 0.082(2) 0.0461(16) 0.0496(17) -0.0020(13) 0.0064(16) -0.0029(16)
C27 0.098(3) 0.083(3) 0.075(2) -0.025(2) 0.049(2) -0.010(2)
C16 0.074(2) 0.075(2) 0.079(2) 0.0178(19) 0.036(2) -0.0043(19)
C5 0.093(3) 0.072(2) 0.064(2) -0.0169(17) 0.0401(19) -0.0236(19)
C14 0.058(2) 0.0516(19) 0.106(3) 0.0023(19) 0.0188(19) -0.0136(15)
C19 0.0495(19) 0.059(2) 0.119(3) 0.011(2) 0.010(2) -0.0010(16)
C4 0.116(3) 0.062(2) 0.057(2) -0.0151(16) 0.030(2) -0.015(2)
C26 0.113(3) 0.102(3) 0.060(2) -0.024(2) 0.050(2) -0.029(3)
C20 0.072(3) 0.071(3) 0.170(5) 0.040(3) 0.007(3) 0.014(2)
C15 0.070(2) 0.074(2) 0.101(3) 0.019(2) 0.035(2) -0.0111(19)
C22 0.091(3) 0.074(3) 0.081(3) 0.033(2) -0.010(2) -0.015(2)
C24 0.157(5) 0.116(4) 0.048(2) 0.017(2) 0.025(3) -0.043(4)
C23 0.155(5) 0.109(4) 0.060(3) 0.042(3) 0.004(3) -0.034(4)
C31 0.069(3) 0.081(3) 0.168(5) 0.004(3) 0.048(3) 0.016(2)
C32 0.095(3) 0.066(2) 0.087(3) 0.010(2) 0.038(2) 0.021(2)
C21 0.097(4) 0.090(3) 0.139(5) 0.065(3) -0.014(3) -0.002(3)

loop_
_atom_type_symbol
_atom_type_description
_atom_type_scat_dispersion_real
_atom_type_scat_dispersion_imag
_atom_type_scat_source
C C 0.0033 0.0016 'International Tables Vol C Tables 4.2.6.8 and 6.1.1.4'
H H 0.0000 0.0000 'International Tables Vol C Tables 4.2.6.8 and 6.1.1.4'
N N 0.0061 0.0033 'International Tables Vol C Tables 4.2.6.8 and 6.1.1.4'
O O 0.0106 0.0060 'International Tables Vol C Tables 4.2.6.8 and 6.1.1.4'
Cu Cu 0.3201 1.2651 'International Tables Vol C Tables 4.2.6.8 and 6.1.1.4'
Cl Cl 0.1484 0.1585 'International Tables Vol C Tables 4.2.6.8 and 6.1.1.4'

loop_
_geom_angle_atom_site_label_1
_geom_angle_atom_site_label_2
_geom_angle_atom_site_label_3
_geom_angle
_geom_angle_site_symmetry_1
_geom_angle_site_symmetry_3
_geom_angle_publ_flag
O2 Cu1 N7 90.92(9) . . ?
O2 Cu1 O1 168.08(9) . . ?
N7 Cu1 O1 83.69(9) . . ?
O2 Cu1 N2 91.15(9) . . ?
N7 Cu1 N2 170.09(10) . . ?
O1 Cu1 N2 92.42(9) . . ?
O2 Cu1 N1 97.65(9) . . ?
N7 Cu1 N1 112.44(10) . . ?
O1 Cu1 N1 94.24(9) . . ?
N2 Cu1 N1 76.86(10) . . ?
C10 O2 Cu1 127.93(17) . . ?
C1 O1 Cu1 109.78(17) . . ?
C8 N7 C6 122.0(2) . . ?
C8 N7 Cu1 127.5(2) . . ?
C6 N7 Cu1 110.42(18) . . ?
C28 N2 C29 119.1(3) . . ?
C28 N2 Cu1 123.4(2) . . ?
C29 N2 Cu1 117.5(2) . . ?
C19 N1 C30 119.6(3) . . ?
C19 N1 Cu1 131.4(3) . . ?
C30 N1 Cu1 109.0(2) . . ?
O2 C10 C9 125.8(3) . . ?
O2 C10 C11 116.4(3) . . ?
C9 C10 C11 117.9(3) . . ?
C17 C18 C13 117.8(3) . . ?
C17 C18 C9 123.4(3) . . ?
C13 C18 C9 118.8(3) . . ?
O1 C1 C2 123.4(3) . . ?
O1 C1 C6 119.4(3) . . ?
C2 C1 C6 117.2(3) . . ?
N7 C8 C9 126.0(3) . . ?
N7 C8 H8 117.0 . . ?
C9 C8 H8 117.0 . . ?
C5 C6 C1 121.0(3) . . ?
C5 C6 N7 125.7(3) . . ?
C1 C6 N7 113.0(2) . . ?
C12 C11 C10 122.3(3) . . ?
C12 C11 H11 118.9 . . ?
C10 C11 H11 118.9 . . ?
C8 C9 C10 121.2(3) . . ?
C8 C9 C18 119.2(2) . . ?
C10 C9 C18 119.5(3) . . ?
N2 C29 C25 120.9(3) . . ?
N2 C29 C30 118.1(3) . . ?
C25 C29 C30 120.9(3) . . ?
C16 C17 C18 121.7(3) . . ?
C16 C17 H17 119.1 . . ?
C18 C17 H17 119.1 . . ?
N1 C30 C22 123.1(4) . . ?
N1 C30 C29 118.4(3) . . ?
C22 C30 C29 118.5(4) . . ?
C3 C2 C1 120.3(3) . . ?
C3 C2 H2 119.8 . . ?
C1 C2 H2 119.8 . . ?
C18 C13 C12 120.2(3) . . ?
C18 C13 C14 119.7(3) . . ?
C12 C13 C14 120.0(3) . . ?
N2 C28 C27 121.7(3) . . ?
N2 C28 C32 117.5(3) . . ?
C27 C28 C32 120.8(3) . . ?
C11 C12 C13 121.2(3) . . ?
C11 C12 H12 119.4 . . ?
C13 C12 H12 119.4 . . ?
C26 C25 C29 118.1(3) . . ?
C26 C25 C24 123.9(4) . . ?
C29 C25 C24 118.0(5) . . ?
Cl2 C33 Cl4 110.5(2) . . ?
Cl2 C33 Cl3 109.7(2) . . ?
Cl4 C33 Cl3 109.6(2) . . ?
Cl2 C33 H33 109.0 . . ?
Cl4 C33 H33 109.0 . . ?
Cl3 C33 H33 109.0 . . ?
C2 C3 C4 122.2(3) . . ?
C2 C3 Cl1 119.6(3) . . ?
C4 C3 Cl1 118.2(3) . . ?
C26 C27 C28 120.0(4) . . ?
C26 C27 H27 120.0 . . ?
C28 C27 H27 120.0 . . ?
C17 C16 C15 120.8(4) . . ?
C17 C16 H16 119.6 . . ?
C15 C16 H16 119.6 . . ?
C4 C5 C6 120.9(3) . . ?
C4 C5 H5 119.5 . . ?
C6 C5 H5 119.5 . . ?
C15 C14 C13 120.5(3) . . ?
C15 C14 H14 119.7 . . ?
C13 C14 H14 119.7 . . ?
N1 C19 C20 120.2(5) . . ?
N1 C19 C31 118.3(4) . . ?
C20 C19 C31 121.5(4) . . ?
C5 C4 C3 118.2(3) . . ?
C5 C4 H4 120.9 . . ?
C3 C4 H4 120.9 . . ?
C27 C26 C25 120.1(3) . . ?
C27 C26 H26 119.9 . . ?
C25 C26 H26 119.9 . . ?
C21 C20 C19 119.9(5) . . ?
C21 C20 H20 120.0 . . ?
C19 C20 H20 120.0 . . ?
C14 C15 C16 119.4(3) . . ?
C14 C15 H15 120.3 . . ?
C16 C15 H15 120.3 . . ?
C21 C22 C30 116.0(5) . . ?
C21 C22 C23 124.6(5) . . ?
C30 C22 C23 119.4(5) . . ?
C23 C24 C25 121.7(5) . . ?
C23 C24 H24 119.2 . . ?
C25 C24 H24 119.2 . . ?
C24 C23 C22 121.5(4) . . ?
C24 C23 H23 119.2 . . ?
C22 C23 H23 119.2 . . ?
C19 C31 H31A 109.5 . . ?
C19 C31 H31B 109.5 . . ?
H31A C31 H31B 109.5 . . ?
C19 C31 H31C 109.5 . . ?
H31A C31 H31C 109.5 . . ?
H31B C31 H31C 109.5 . . ?
C28 C32 H32A 109.5 . . ?
C28 C32 H32B 109.5 . . ?
H32A C32 H32B 109.5 . . ?
C28 C32 H32C 109.5 . . ?
H32A C32 H32C 109.5 . . ?
H32B C32 H32C 109.5 . . ?
C20 C21 C22 121.1(4) . . ?
C20 C21 H21 119.4 . . ?
C22 C21 H21 119.4 . . ?

loop_
_geom_bond_atom_site_label_1
_geom_bond_atom_site_label_2
_geom_bond_distance
_geom_bond_site_symmetry_2
_geom_bond_publ_flag
Cu1 O2 1.930(2) . ?
Cu1 N7 1.945(2) . ?
Cu1 O1 1.977(2) . ?
Cu1 N2 2.045(2) . ?
Cu1 N1 2.303(2) . ?
Cl1 C3 1.738(3) . ?
Cl3 C33 1.751(4) . ?
Cl4 C33 1.750(4) . ?
Cl2 C33 1.734(4) . ?
O2 C10 1.302(3) . ?
O1 C1 1.321(4) . ?
N7 C8 1.293(4) . ?
N7 C6 1.419(4) . ?
N2 C28 1.331(4) . ?
N2 C29 1.357(4) . ?
N1 C19 1.328(5) . ?
N1 C30 1.351(4) . ?
C10 C9 1.416(4) . ?
C10 C11 1.434(4) . ?
C18 C17 1.397(4) . ?
C18 C13 1.404(4) . ?
C18 C9 1.464(4) . ?
C1 C2 1.408(4) . ?
C1 C6 1.410(4) . ?
C8 C9 1.413(4) . ?
C8 H8 0.9300 . ?
C6 C5 1.382(4) . ?
C11 C12 1.342(5) . ?
C11 H11 0.9300 . ?
C29 C25 1.415(5) . ?
C29 C30 1.426(5) . ?
C17 C16 1.373(5) . ?
C17 H17 0.9300 . ?
C30 C22 1.414(5) . ?
C2 C3 1.369(5) . ?
C2 H2 0.9300 . ?
C13 C12 1.406(5) . ?
C13 C14 1.424(5) . ?
C28 C27 1.399(5) . ?
C28 C32 1.484(5) . ?
C12 H12 0.9300 . ?
C25 C26 1.385(6) . ?
C25 C24 1.430(6) . ?
C33 H33 0.9800 . ?
C3 C4 1.386(5) . ?
C27 C26 1.336(6) . ?
C27 H27 0.9300 . ?
C16 C15 1.388(5) . ?
C16 H16 0.9300 . ?
C5 C4 1.380(5) . ?
C5 H5 0.9300 . ?
C14 C15 1.371(6) . ?
C14 H14 0.9300 . ?
C19 C20 1.421(6) . ?
C19 C31 1.474(6) . ?
C4 H4 0.9300 . ?
C26 H26 0.9300 . ?
C20 C21 1.352(8) . ?
C20 H20 0.9300 . ?
C15 H15 0.9300 . ?
C22 C21 1.390(7) . ?
C22 C23 1.427(7) . ?
C24 C23 1.330(8) . ?
C24 H24 0.9300 . ?
C23 H23 0.9300 . ?
C31 H31A 0.9600 . ?
C31 H31B 0.9600 . ?
C31 H31C 0.9600 . ?
C32 H32A 0.9600 . ?
C32 H32B 0.9600 . ?
C32 H32C 0.9600 . ?
C21 H21 0.9300 . ?

loop_
_geom_hbond_atom_site_label_D
_geom_hbond_atom_site_label_H
_geom_hbond_atom_site_label_A
_geom_hbond_distance_DH
_geom_hbond_distance_HA
_geom_hbond_distance_DA
_geom_hbond_angle_DHA
_geom_hbond_site_symmetry_A
_geom_hbond_publ_flag
C33 H33 O1 0.98 2.06 3.043(4) 175.6 . yes
C20 H20 Cl3 0.93 2.94 3.869(5) 175.4 3_666 yes

loop_
_geom_torsion_atom_site_label_1
_geom_torsion_atom_site_label_2
_geom_torsion_atom_site_label_3
_geom_torsion_atom_site_label_4
_geom_torsion
_geom_torsion_site_symmetry_1
_geom_torsion_site_symmetry_2
_geom_torsion_site_symmetry_3
_geom_torsion_site_symmetry_4
_geom_torsion_publ_flag
Cu1 O2 C10 C9 -2.7(4) . . . . ?
Cu1 O2 C10 C11 176.1(2) . . . . ?
Cu1 O1 C1 C2 -165.0(2) . . . . ?
Cu1 O1 C1 C6 13.6(3) . . . . ?
C6 N7 C8 C9 174.8(3) . . . . ?
Cu1 N7 C8 C9 -8.1(4) . . . . ?
O1 C1 C6 C5 -174.5(3) . . . . ?
C2 C1 C6 C5 4.2(5) . . . . ?
O1 C1 C6 N7 0.0(4) . . . . ?
C2 C1 C6 N7 178.7(3) . . . . ?
C8 N7 C6 C5 -22.1(5) . . . . ?
Cu1 N7 C6 C5 160.3(3) . . . . ?
C8 N7 C6 C1 163.7(3) . . . . ?
Cu1 N7 C6 C1 -13.9(3) . . . . ?
O2 C10 C11 C12 176.9(3) . . . . ?
C9 C10 C11 C12 -4.2(5) . . . . ?
N7 C8 C9 C10 -0.2(5) . . . . ?
N7 C8 C9 C18 -177.4(3) . . . . ?
O2 C10 C9 C8 5.8(4) . . . . ?
C11 C10 C9 C8 -172.9(3) . . . . ?
O2 C10 C9 C18 -176.9(3) . . . . ?
C11 C10 C9 C18 4.3(4) . . . . ?
C17 C18 C9 C8 -3.5(4) . . . . ?
C13 C18 C9 C8 175.7(3) . . . . ?
C17 C18 C9 C10 179.2(3) . . . . ?
C13 C18 C9 C10 -1.6(4) . . . . ?
C28 N2 C29 C25 0.3(4) . . . . ?
Cu1 N2 C29 C25 179.0(2) . . . . ?
C28 N2 C29 C30 -179.2(3) . . . . ?
Cu1 N2 C29 C30 -0.5(3) . . . . ?
C13 C18 C17 C16 0.4(5) . . . . ?
C9 C18 C17 C16 179.6(3) . . . . ?
C19 N1 C30 C22 -0.6(5) . . . . ?
Cu1 N1 C30 C22 178.1(3) . . . . ?
C19 N1 C30 C29 178.5(3) . . . . ?
Cu1 N1 C30 C29 -2.8(3) . . . . ?
N2 C29 C30 N1 2.4(4) . . . . ?
C25 C29 C30 N1 -177.0(3) . . . . ?
N2 C29 C30 C22 -178.5(3) . . . . ?
C25 C29 C30 C22 2.0(5) . . . . ?
O1 C1 C2 C3 174.4(3) . . . . ?
C6 C1 C2 C3 -4.2(4) . . . . ?
C17 C18 C13 C12 177.7(3) . . . . ?
C9 C18 C13 C12 -1.5(4) . . . . ?
C17 C18 C13 C14 -1.7(4) . . . . ?
C9 C18 C13 C14 179.0(3) . . . . ?
C29 N2 C28 C27 1.3(5) . . . . ?
Cu1 N2 C28 C27 -177.3(2) . . . . ?
C29 N2 C28 C32 -179.2(3) . . . . ?
Cu1 N2 C28 C32 2.3(4) . . . . ?
C10 C11 C12 C13 1.1(5) . . . . ?
C18 C13 C12 C11 1.8(5) . . . . ?
C14 C13 C12 C11 -178.8(3) . . . . ?
N2 C29 C25 C26 -2.0(5) . . . . ?
C30 C29 C25 C26 177.5(3) . . . . ?
N2 C29 C25 C24 178.5(3) . . . . ?
C30 C29 C25 C24 -2.0(5) . . . . ?
C1 C2 C3 C4 0.8(5) . . . . ?
C1 C2 C3 Cl1 -175.8(2) . . . . ?
N2 C28 C27 C26 -1.2(6) . . . . ?
C32 C28 C27 C26 179.2(4) . . . . ?
C18 C17 C16 C15 0.5(5) . . . . ?
C1 C6 C5 C4 -0.7(5) . . . . ?
N7 C6 C5 C4 -174.5(3) . . . . ?
C18 C13 C14 C15 2.3(5) . . . . ?
C12 C13 C14 C15 -177.2(3) . . . . ?
C30 N1 C19 C20 0.8(5) . . . . ?
Cu1 N1 C19 C20 -177.7(3) . . . . ?
C30 N1 C19 C31 -179.6(3) . . . . ?
Cu1 N1 C19 C31 2.0(5) . . . . ?
C6 C5 C4 C3 -2.8(6) . . . . ?
C2 C3 C4 C5 2.7(6) . . . . ?
Cl1 C3 C4 C5 179.4(3) . . . . ?
C28 C27 C26 C25 -0.5(6) . . . . ?
C29 C25 C26 C27 2.0(6) . . . . ?
C24 C25 C26 C27 -178.5(4) . . . . ?
N1 C19 C20 C21 -0.3(7) . . . . ?
C31 C19 C20 C21 -179.9(5) . . . . ?
C13 C14 C15 C16 -1.3(6) . . . . ?
C17 C16 C15 C14 -0.1(6) . . . . ?
N1 C30 C22 C21 0.0(5) . . . . ?
C29 C30 C22 C21 -179.1(4) . . . . ?
N1 C30 C22 C23 178.9(4) . . . . ?
C29 C30 C22 C23 -0.1(5) . . . . ?
C26 C25 C24 C23 -179.5(5) . . . . ?
C29 C25 C24 C23 -0.1(7) . . . . ?
C25 C24 C23 C22 2.0(8) . . . . ?
C21 C22 C23 C24 177.0(5) . . . . ?
C30 C22 C23 C24 -1.9(7) . . . . ?
C19 C20 C21 C22 -0.3(8) . . . . ?
C30 C22 C21 C20 0.5(7) . . . . ?
C23 C22 C21 C20 -178.4(5) . . . . ?
